data_1558115
loop_
_publ_author_name
'Ward, Robert J.'
'Rungthanaphatsophon, Pokpong'
'Rosal, Iker del'
'Kelley, Steven P.'
'Maron, Laurent'
'Walensky, Justin R.'

_publ_section_title
;
 Divergent uranium- versus phosphorus-based reduction of Me3SiN3 with
 steric modification of phosphido ligands
;
_journal_issue 22
_journal_name_full 'Chemical Science'
_journal_page_first 5830
_journal_page_last 5835
_journal_paper_doi 10.1039/D0SC02261F
_journal_volume 11
_journal_year 2020
_chemical_formula_moiety 'C35 H58 N2 P Si2 U'
_chemical_formula_sum 'C35 H58 N2 P Si2 U'
_chemical_formula_weight 832.01
_chemical_name_systematic
Bis(pentamethylcyclopentadienyl)-P-trimethylsilyl-P-methylphosphimido-trimethylsilylimidouranium(VI)
_space_group_crystal_system triclinic
_space_group_IT_number 2
_space_group_name_Hall '-P 1'
_space_group_name_H-M_alt 'P -1'
_atom_sites_solution_hydrogens geom
_audit_creation_date 2019-05-22
_audit_creation_method
;
Olex2 1.2
(compiled 2018.05.29 svn.r3508 for OlexSys, GUI svn.r5506)
;
_audit_update_record
;
2020-04-08 deposited with the CCDC.	2020-05-21 downloaded from the CCDC.
;
_cell_angle_alpha 82.061(4)
_cell_angle_beta 76.900(6)
_cell_angle_gamma 65.055(4)
_cell_formula_units_Z 2
_cell_length_a 9.8231(11)
_cell_length_b 11.2078(13)
_cell_length_c 19.039(3)
_cell_measurement_reflns_used 9332
_cell_measurement_temperature 100
_cell_measurement_theta_max 28.31
_cell_measurement_theta_min 2.24
_cell_volume 1849.0(4)
_computing_cell_refinement 'SAINT V8.38A (?, 2016)'
_computing_data_reduction 'SAINT V8.38A (?, 2016)'
_computing_molecular_graphics 'Olex2 (Dolomanov et al., 2009)'
_computing_publication_material 'Olex2 (Dolomanov et al., 2009)'
_computing_structure_refinement 'ShelXL (Sheldrick, 2015)'
_computing_structure_solution 'SHELXT 2014/5 (Sheldrick, 2014)'
_diffrn_ambient_temperature 100
_diffrn_measured_fraction_theta_full 0.997
_diffrn_measured_fraction_theta_max 0.970
_diffrn_measurement_device_type 'Bruker APEX-II CCD'
_diffrn_measurement_method '\f and \w scans'
_diffrn_radiation_type MoK\a
_diffrn_radiation_wavelength 0.71073
_diffrn_reflns_av_R_equivalents 0.0700
_diffrn_reflns_av_unetI/netI 0.0358
_diffrn_reflns_Laue_measured_fraction_full 0.997
_diffrn_reflns_Laue_measured_fraction_max 0.970
_diffrn_reflns_limit_h_max 13
_diffrn_reflns_limit_h_min -13
_diffrn_reflns_limit_k_max 14
_diffrn_reflns_limit_k_min -14
_diffrn_reflns_limit_l_max 25
_diffrn_reflns_limit_l_min -25
_diffrn_reflns_number 101517
_diffrn_reflns_point_group_measured_fraction_full 0.997
_diffrn_reflns_point_group_measured_fraction_max 0.970
_diffrn_reflns_theta_full 25.242
_diffrn_reflns_theta_max 28.754
_diffrn_reflns_theta_min 2.241
_diffrn_standards_number 0
_exptl_absorpt_coefficient_mu 4.522
_exptl_absorpt_correction_T_max 0.5633
_exptl_absorpt_correction_T_min 0.3992
_exptl_absorpt_correction_type multi-scan
_exptl_absorpt_process_details
'SADABS-2016/2 (Bruker,2016/2) was used for absorption correction. wR2(int) was 0.1229 before and 0.0790 after correction. The Ratio of minimum to maximum transmission is 0.7087. The \l/2 correction factor is Not present.'
_exptl_crystal_colour 'clear black'
_exptl_crystal_colour_lustre clear
_exptl_crystal_colour_primary black
_exptl_crystal_density_diffrn 1.494
_exptl_crystal_description prism
_exptl_crystal_F_000 834
_exptl_crystal_recrystallization_method 'Re-crystallisation from solvent: diethyl ether'
_exptl_crystal_size_max 0.19
_exptl_crystal_size_mid 0.15
_exptl_crystal_size_min 0.13
_refine_diff_density_max 11.865
_refine_diff_density_min -8.609
_refine_diff_density_rms 0.395
_refine_ls_extinction_method none
_refine_ls_goodness_of_fit_ref 1.238
_refine_ls_hydrogen_treatment constr
_refine_ls_matrix_type full
_refine_ls_number_parameters 384
_refine_ls_number_reflns 9335
_refine_ls_number_restraints 0
_refine_ls_restrained_S_all 1.238
_refine_ls_R_factor_all 0.0769
_refine_ls_R_factor_gt 0.0715
_refine_ls_shift/su_max 0.002
_refine_ls_shift/su_mean 0.000
_refine_ls_structure_factor_coef Fsqd
_refine_ls_weighting_details 'w=1/[\s^2^(Fo^2^)+(0.0413P)^2^+109.0689P] where P=(Fo^2^+2Fc^2^)/3'
_refine_ls_weighting_scheme calc
_refine_ls_wR_factor_gt 0.2212
_refine_ls_wR_factor_ref 0.2235
_reflns_Friedel_coverage 0.000
_reflns_number_gt 8560
_reflns_number_total 9335
_reflns_threshold_expression 'I > 2\s(I)'
_cod_data_source_file d0sc02261f2.cif
_cod_data_source_block m2_a
_cod_depositor_comments
;Adding full bibliography for 1558114--1558116.cif.

 Adding full bibliography for 1558114--1558116.cif.
;
_cod_database_code 1558115
_shelx_shelxl_version_number 2018/3
_shelx_space_group_comment
;
The symmetry employed for this shelxl refinement is uniquely defined
by the following loop, which should always be used as a source of
symmetry information in preference to the above space-group names.
They are only intended as comments.
;
_shelx_estimated_absorpt_t_max 0.591
_shelx_estimated_absorpt_t_min 0.480
_olex2_refinement_description
;
1. Fixed Uiso
 At 1.2 times of:
  All C(H) groups
 At 1.5 times of:
  All C(H,H,H) groups
2.a Aromatic/amide H refined with riding coordinates:
 C29(H29)
2.b Idealised Me refined as rotating group:
 C7(H7A,H7B,H7C), C8(H8A,H8B,H8C), C17(H17A,H17B,H17C), C10(H10A,H10B,H10C),
 C16(H16A,H16B,H16C), C6(H6A,H6B,H6C), C18(H18A,H18B,H18C), C9(H9A,H9B,H9C),
 C19(H19A,H19B,H19C), C20(H20A,H20B,H20C), C21(H21A,H21B,H21C), C23(H23A,H23B,
 H23C), C22(H22A,H22B,H22C), C24(H24A,H24B,H24C), C33(H33A,H33B,H33C), C26(H26A,
 H26B,H26C), C25(H25A,H25B,H25C), C34(H34A,H34B,H34C), C35(H35A,H35B,H35C)
;
_olex2_submission_special_instructions 'No special instructions were received'

loop_
_space_group_symop_operation_xyz
'x, y, z'
'-x, -y, -z'

loop_
_atom_site_label
_atom_site_type_symbol
_atom_site_fract_x
_atom_site_fract_y
_atom_site_fract_z
_atom_site_U_iso_or_equiv
_atom_site_adp_type
_atom_site_occupancy
_atom_site_site_symmetry_order
_atom_site_calc_flag
_atom_site_refinement_flags_posn
_atom_site_refinement_flags_adp
_atom_site_refinement_flags_occupancy
_atom_site_disorder_assembly
_atom_site_disorder_group
U1 U 0.47348(5) 0.71287(4) 0.18642(2) 0.00972(13) Uani 1 1 d . . . . .
P1 P 0.3500(4) 0.5811(3) 0.36127(18) 0.0190(6) Uani 1 1 d . . . . .
Si2 Si 0.1313(4) 1.0270(3) 0.2022(2) 0.0198(7) Uani 1 1 d . . . . .
Si1 Si 0.3467(5) 0.3783(4) 0.3805(2) 0.0253(8) Uani 1 1 d . . . . .
N1 N 0.4027(12) 0.6191(10) 0.2745(6) 0.0152(19) Uani 1 1 d . . . . .
N2 N 0.2955(12) 0.8803(10) 0.1867(6) 0.017(2) Uani 1 1 d . . . . .
C3 C 0.7731(13) 0.6605(12) 0.1955(7) 0.015(2) Uani 1 1 d . . . . .
C2 C 0.6932(14) 0.6644(13) 0.2676(7) 0.017(2) Uani 1 1 d . . . . .
C4 C 0.7149(15) 0.7892(13) 0.1628(7) 0.018(2) Uani 1 1 d . . . . .
C1 C 0.5855(14) 0.7992(13) 0.2799(7) 0.018(2) Uani 1 1 d . . . . .
C7 C 0.7342(16) 0.5535(14) 0.3233(7) 0.024(3) Uani 1 1 d . . . . .
H7A H 0.643192 0.562185 0.360077 0.036 Uiso 1 1 calc GR . . . .
H7B H 0.812833 0.556143 0.346097 0.036 Uiso 1 1 calc GR . . . .
H7C H 0.773488 0.469409 0.300236 0.036 Uiso 1 1 calc GR . . . .
C5 C 0.6008(14) 0.8745(12) 0.2152(7) 0.017(2) Uani 1 1 d . . . . .
C13 C 0.6173(14) 0.5918(12) 0.0531(6) 0.015(2) Uani 1 1 d . . . . .
C12 C 0.5868(16) 0.4931(13) 0.1006(7) 0.020(2) Uani 1 1 d . . . . .
C11 C 0.4242(14) 0.5334(12) 0.1200(6) 0.016(2) Uani 1 1 d . . . . .
C8 C 0.9132(14) 0.5424(14) 0.1640(8) 0.023(3) Uani 1 1 d . . . . .
H8A H 0.890930 0.463627 0.173266 0.034 Uiso 1 1 calc GR . . . .
H8B H 0.999074 0.528947 0.186713 0.034 Uiso 1 1 calc GR . . . .
H8C H 0.939926 0.558449 0.111860 0.034 Uiso 1 1 calc GR . . . .
C17 C 0.7006(15) 0.3628(13) 0.1243(8) 0.022(3) Uani 1 1 d . . . . .
H17A H 0.798251 0.340063 0.090396 0.033 Uiso 1 1 calc GR . . . .
H17B H 0.662388 0.294576 0.125310 0.033 Uiso 1 1 calc GR . . . .
H17C H 0.715484 0.368644 0.172709 0.033 Uiso 1 1 calc GR . . . .
C15 C 0.3575(15) 0.6583(12) 0.0838(6) 0.016(2) Uani 1 1 d . . . . .
C14 C 0.4750(15) 0.6945(13) 0.0444(6) 0.018(2) Uani 1 1 d . . . . .
C10 C 0.5225(16) 1.0220(14) 0.2063(8) 0.025(3) Uani 1 1 d . . . . .
H10A H 0.494294 1.046331 0.158559 0.037 Uiso 1 1 calc GR . . . .
H10B H 0.592021 1.061367 0.210933 0.037 Uiso 1 1 calc GR . . . .
H10C H 0.430314 1.054353 0.243692 0.037 Uiso 1 1 calc GR . . . .
C16 C 0.3492(15) 0.4464(13) 0.1621(8) 0.021(3) Uani 1 1 d . . . . .
H16A H 0.378954 0.421978 0.209572 0.032 Uiso 1 1 calc GR . . . .
H16B H 0.381718 0.366691 0.135894 0.032 Uiso 1 1 calc GR . . . .
H16C H 0.237856 0.493926 0.168395 0.032 Uiso 1 1 calc GR . . . .
C6 C 0.4856(16) 0.8463(15) 0.3507(7) 0.024(3) Uani 1 1 d . . . . .
H6A H 0.455587 0.941295 0.352128 0.036 Uiso 1 1 calc GR . . . .
H6B H 0.541532 0.800201 0.389728 0.036 Uiso 1 1 calc GR . . . .
H6C H 0.394073 0.828471 0.356804 0.036 Uiso 1 1 calc GR . . . .
C18 C 0.7695(15) 0.5769(14) 0.0086(7) 0.022(3) Uani 1 1 d . . . . .
H18A H 0.765243 0.663522 -0.011440 0.034 Uiso 1 1 calc GR . . . .
H18B H 0.795463 0.518914 -0.030835 0.034 Uiso 1 1 calc GR . . . .
H18C H 0.847508 0.538593 0.038982 0.034 Uiso 1 1 calc GR . . . .
C9 C 0.7718(17) 0.8383(15) 0.0902(7) 0.024(3) Uani 1 1 d . . . . .
H9A H 0.860510 0.765992 0.065527 0.036 Uiso 1 1 calc GR . . . .
H9B H 0.801521 0.909196 0.095697 0.036 Uiso 1 1 calc GR . . . .
H9C H 0.690683 0.871999 0.061534 0.036 Uiso 1 1 calc GR . . . .
C19 C 0.4519(17) 0.8173(14) -0.0039(8) 0.025(3) Uani 1 1 d . . . . .
H19A H 0.370378 0.893376 0.021237 0.038 Uiso 1 1 calc GR . . . .
H19B H 0.423357 0.807626 -0.048232 0.038 Uiso 1 1 calc GR . . . .
H19C H 0.546998 0.830851 -0.016199 0.038 Uiso 1 1 calc GR . . . .
C31 C -0.1108(16) 0.8364(14) 0.3851(8) 0.025(3) Uani 1 1 d . . . . .
C27 C 0.1524(16) 0.6969(13) 0.3963(7) 0.020(3) Uani 1 1 d . . . . .
C20 C 0.1910(15) 0.7315(13) 0.0801(7) 0.022(3) Uani 1 1 d . . . . .
H20A H 0.129856 0.701059 0.120518 0.032 Uiso 1 1 calc GR . . . .
H20B H 0.173229 0.715165 0.034441 0.032 Uiso 1 1 calc GR . . . .
H20C H 0.161423 0.826121 0.082977 0.032 Uiso 1 1 calc GR . . . .
C21 C 0.0886(19) 1.0738(16) 0.2974(8) 0.032(3) Uani 1 1 d . . . . .
H21A H 0.056543 1.010464 0.329695 0.049 Uiso 1 1 calc GR . . . .
H21B H 0.006274 1.162180 0.302949 0.049 Uiso 1 1 calc GR . . . .
H21C H 0.180368 1.073380 0.309755 0.049 Uiso 1 1 calc GR . . . .
C28 C 0.1231(19) 0.7473(15) 0.4651(7) 0.027(3) Uani 1 1 d . . . . .
C23 C 0.1570(19) 1.1625(15) 0.1395(10) 0.036(4) Uani 1 1 d . . . . .
H23A H 0.198570 1.209121 0.162718 0.054 Uiso 1 1 calc GR . . . .
H23B H 0.058068 1.224134 0.127888 0.054 Uiso 1 1 calc GR . . . .
H23C H 0.227943 1.125325 0.095073 0.054 Uiso 1 1 calc GR . . . .
C22 C -0.0437(16) 1.0174(15) 0.1843(10) 0.031(3) Uani 1 1 d . . . . .
H22A H -0.029716 1.003224 0.133044 0.046 Uiso 1 1 calc GR . . . .
H22B H -0.132502 1.099879 0.197022 0.046 Uiso 1 1 calc GR . . . .
H22C H -0.060437 0.943916 0.213564 0.046 Uiso 1 1 calc GR . . . .
C24 C 0.537(2) 0.2621(17) 0.3374(10) 0.039(4) Uani 1 1 d . . . . .
H24A H 0.553306 0.282876 0.285218 0.058 Uiso 1 1 calc GR . . . .
H24B H 0.543819 0.171835 0.346359 0.058 Uiso 1 1 calc GR . . . .
H24C H 0.616360 0.270043 0.357610 0.058 Uiso 1 1 calc GR . . . .
C30 C -0.1383(19) 0.8867(15) 0.4530(8) 0.031(3) Uani 1 1 d . . . . .
C33 C 0.243(2) 0.6997(19) 0.5121(8) 0.038(4) Uani 1 1 d . . . . .
H33A H 0.251105 0.613807 0.535232 0.057 Uiso 1 1 calc GR . . . .
H33B H 0.212874 0.763151 0.549211 0.057 Uiso 1 1 calc GR . . . .
H33C H 0.341374 0.691381 0.482297 0.057 Uiso 1 1 calc GR . . . .
C26 C 0.319(2) 0.3542(18) 0.4802(9) 0.039(4) Uani 1 1 d . . . . .
H26A H 0.399858 0.364634 0.497263 0.058 Uiso 1 1 calc GR . . . .
H26B H 0.322581 0.265567 0.494218 0.058 Uiso 1 1 calc GR . . . .
H26C H 0.219158 0.419784 0.501684 0.058 Uiso 1 1 calc GR . . . .
C29 C -0.021(2) 0.8394(16) 0.4906(8) 0.034(4) Uani 1 1 d . . . . .
H29 H -0.039586 0.872088 0.536881 0.041 Uiso 1 1 calc R . . . .
C25 C 0.191(2) 0.350(2) 0.3531(10) 0.043(4) Uani 1 1 d . . . . .
H25A H 0.097900 0.382975 0.389629 0.064 Uiso 1 1 calc GR . . . .
H25B H 0.223471 0.254961 0.348946 0.064 Uiso 1 1 calc GR . . . .
H25C H 0.172030 0.395798 0.306458 0.064 Uiso 1 1 calc GR . . . .
C34 C -0.293(2) 0.9886(17) 0.4826(10) 0.045(5) Uani 1 1 d . . . . .
H34A H -0.297637 1.076572 0.465533 0.067 Uiso 1 1 calc GR . . . .
H34B H -0.310326 0.981861 0.535466 0.067 Uiso 1 1 calc GR . . . .
H34C H -0.371828 0.973755 0.466055 0.067 Uiso 1 1 calc GR . . . .
C35 C 0.0574(15) 0.6894(15) 0.2847(7) 0.022(3) Uani 1 1 d . . . . .
H35A H -0.042280 0.706978 0.273683 0.033 Uiso 1 1 calc GR . . . .
H35B H 0.114959 0.594151 0.290970 0.033 Uiso 1 1 calc GR . . . .
H35C H 0.114441 0.725052 0.244937 0.033 Uiso 1 1 calc GR . . . .
C32 C 0.0358(16) 0.7499(14) 0.3487(8) 0.024(3) Uiso 1 1 d . . . . .

loop_
_atom_site_aniso_label
_atom_site_aniso_U_11
_atom_site_aniso_U_22
_atom_site_aniso_U_33
_atom_site_aniso_U_23
_atom_site_aniso_U_13
_atom_site_aniso_U_12
U1 0.00691(19) 0.0125(2) 0.00970(19) -0.00314(13) 0.00028(13) -0.00400(14)
P1 0.0217(16) 0.0234(16) 0.0147(14) 0.0021(12) -0.0032(12) -0.0128(13)
Si2 0.0163(16) 0.0133(15) 0.0256(18) -0.0035(13) -0.0013(14) -0.0025(13)
Si1 0.037(2) 0.0247(19) 0.0199(18) 0.0064(14) -0.0099(16) -0.0181(17)
N1 0.015(5) 0.018(5) 0.016(5) -0.002(4) -0.003(4) -0.009(4)
N2 0.017(5) 0.015(5) 0.017(5) -0.005(4) -0.003(4) -0.003(4)
C3 0.008(5) 0.021(6) 0.017(6) -0.006(5) 0.000(4) -0.006(4)
C2 0.017(6) 0.020(6) 0.018(6) -0.002(5) -0.009(5) -0.008(5)
C4 0.019(6) 0.023(6) 0.016(6) -0.001(5) -0.004(5) -0.014(5)
C1 0.015(5) 0.027(6) 0.014(5) -0.007(5) 0.000(4) -0.011(5)
C7 0.023(7) 0.028(7) 0.020(6) 0.007(5) -0.007(5) -0.009(6)
C5 0.015(5) 0.020(6) 0.018(6) -0.005(5) -0.005(4) -0.009(5)
C13 0.016(5) 0.020(6) 0.013(5) -0.010(4) -0.003(4) -0.008(5)
C12 0.025(6) 0.019(6) 0.019(6) 0.003(5) -0.010(5) -0.010(5)
C11 0.020(6) 0.021(6) 0.012(5) -0.007(4) 0.000(4) -0.012(5)
C8 0.012(6) 0.023(6) 0.030(7) -0.009(5) -0.006(5) 0.000(5)
C17 0.016(6) 0.019(6) 0.028(7) -0.001(5) -0.006(5) -0.003(5)
C15 0.021(6) 0.015(5) 0.013(5) -0.005(4) -0.005(4) -0.006(5)
C14 0.025(6) 0.019(6) 0.011(5) -0.002(4) -0.004(5) -0.010(5)
C10 0.022(7) 0.024(7) 0.032(7) -0.005(6) -0.002(6) -0.013(6)
C16 0.020(6) 0.020(6) 0.026(7) -0.005(5) -0.002(5) -0.010(5)
C6 0.023(6) 0.033(7) 0.017(6) -0.010(5) 0.003(5) -0.013(6)
C18 0.020(6) 0.030(7) 0.016(6) -0.008(5) 0.003(5) -0.011(5)
C9 0.028(7) 0.033(7) 0.019(6) 0.002(5) -0.004(5) -0.019(6)
C19 0.029(7) 0.021(6) 0.025(7) 0.000(5) -0.009(6) -0.009(6)
C31 0.021(6) 0.026(7) 0.027(7) -0.007(5) 0.008(5) -0.015(6)
C27 0.026(7) 0.022(6) 0.016(6) 0.000(5) 0.002(5) -0.016(5)
C20 0.023(6) 0.021(6) 0.021(6) -0.006(5) -0.007(5) -0.005(5)
C21 0.034(8) 0.034(8) 0.023(7) -0.014(6) 0.005(6) -0.009(7)
C28 0.041(8) 0.033(8) 0.015(6) 0.001(5) 0.002(6) -0.026(7)
C23 0.028(8) 0.018(7) 0.049(10) 0.009(6) 0.000(7) -0.004(6)
C22 0.014(6) 0.021(7) 0.056(10) -0.006(6) -0.010(6) -0.003(5)
C24 0.038(9) 0.029(8) 0.040(9) 0.005(7) -0.011(7) -0.004(7)
C30 0.035(8) 0.027(7) 0.025(7) -0.010(6) 0.016(6) -0.014(6)
C33 0.059(11) 0.053(11) 0.017(7) -0.001(7) -0.007(7) -0.037(9)
C26 0.057(11) 0.041(9) 0.028(8) 0.011(7) -0.011(8) -0.031(9)
C29 0.053(10) 0.027(8) 0.024(7) -0.010(6) 0.011(7) -0.023(7)
C25 0.063(12) 0.051(11) 0.039(9) 0.016(8) -0.022(9) -0.046(10)
C34 0.044(10) 0.031(8) 0.043(10) -0.016(7) 0.028(8) -0.012(8)
C35 0.018(6) 0.032(7) 0.019(6) -0.001(5) 0.001(5) -0.015(6)

loop_
_atom_type_symbol
_atom_type_description
_atom_type_scat_dispersion_real
_atom_type_scat_dispersion_imag
_atom_type_scat_source
C C 0.0033 0.0016 'International Tables Vol C Tables 4.2.6.8 and 6.1.1.4'
H H 0.0000 0.0000 'International Tables Vol C Tables 4.2.6.8 and 6.1.1.4'
N N 0.0061 0.0033 'International Tables Vol C Tables 4.2.6.8 and 6.1.1.4'
P P 0.1023 0.0942 'International Tables Vol C Tables 4.2.6.8 and 6.1.1.4'
Si Si 0.0817 0.0704 'International Tables Vol C Tables 4.2.6.8 and 6.1.1.4'
U U -9.6767 9.6646 'International Tables Vol C Tables 4.2.6.8 and 6.1.1.4'

loop_
_geom_angle_atom_site_label_1
_geom_angle_atom_site_label_2
_geom_angle_atom_site_label_3
_geom_angle
_geom_angle_site_symmetry_1
_geom_angle_site_symmetry_3
_geom_angle_publ_flag
N1 U1 C3 103.9(4) . . ?
N1 U1 C2 78.6(4) . . ?
N1 U1 C4 127.4(4) . . ?
N1 U1 C1 84.4(4) . . ?
N1 U1 C5 113.6(4) . . ?
N1 U1 C13 122.6(4) . . ?
N1 U1 C12 93.5(4) . . ?
N1 U1 C11 81.0(4) . . ?
N1 U1 C15 102.1(4) . . ?
N1 U1 C14 129.7(4) . . ?
N2 U1 N1 101.1(4) . . ?
N2 U1 C3 130.1(4) . . ?
N2 U1 C2 122.3(4) . . ?
N2 U1 C4 103.2(4) . . ?
N2 U1 C1 92.0(4) . . ?
N2 U1 C5 81.5(4) . . ?
N2 U1 C13 117.7(4) . . ?
N2 U1 C12 131.6(4) . . ?
N2 U1 C11 107.9(4) . . ?
N2 U1 C15 83.0(4) . . ?
N2 U1 C14 88.9(4) . . ?
C3 U1 C13 82.6(3) . . ?
C3 U1 C12 89.0(4) . . ?
C2 U1 C3 29.5(4) . . ?
C2 U1 C4 49.0(4) . . ?
C2 U1 C5 49.3(4) . . ?
C2 U1 C13 109.0(4) . . ?
C2 U1 C12 105.6(4) . . ?
C2 U1 C11 128.3(4) . . ?
C4 U1 C3 29.6(4) . . ?
C4 U1 C13 84.4(4) . . ?
C4 U1 C12 103.5(4) . . ?
C1 U1 C3 49.2(4) . . ?
C1 U1 C2 30.4(4) . . ?
C1 U1 C4 49.1(4) . . ?
C1 U1 C5 29.6(4) . . ?
C1 U1 C13 130.6(4) . . ?
C1 U1 C12 135.5(4) . . ?
C1 U1 C11 157.2(4) . . ?
C5 U1 C3 48.9(4) . . ?
C5 U1 C4 29.7(4) . . ?
C5 U1 C13 112.6(4) . . ?
C5 U1 C12 133.2(4) . . ?
C5 U1 C11 161.4(4) . . ?
C12 U1 C13 29.1(4) . . ?
C11 U1 C3 118.1(4) . . ?
C11 U1 C4 132.0(4) . . ?
C11 U1 C13 48.9(4) . . ?
C11 U1 C12 29.7(4) . . ?
C15 U1 C3 131.3(4) . . ?
C15 U1 C2 154.3(4) . . ?
C15 U1 C4 126.6(4) . . ?
C15 U1 C1 172.4(4) . . ?
C15 U1 C5 143.2(4) . . ?
C15 U1 C13 48.7(4) . . ?
C15 U1 C12 48.8(4) . . ?
C15 U1 C11 30.0(4) . . ?
C15 U1 C14 29.9(4) . . ?
C14 U1 C3 106.4(4) . . ?
C14 U1 C2 135.4(4) . . ?
C14 U1 C4 96.7(4) . . ?
C14 U1 C1 144.9(4) . . ?
C14 U1 C5 116.6(4) . . ?
C14 U1 C13 29.4(4) . . ?
C14 U1 C12 48.5(4) . . ?
C14 U1 C11 49.4(4) . . ?
N1 P1 Si1 113.3(4) . . ?
N1 P1 C27 110.3(6) . . ?
C27 P1 Si1 105.3(4) . . ?
N2 Si2 C21 110.9(7) . . ?
N2 Si2 C23 110.1(6) . . ?
N2 Si2 C22 113.4(6) . . ?
C21 Si2 C23 109.7(8) . . ?
C21 Si2 C22 107.3(8) . . ?
C23 Si2 C22 105.2(8) . . ?
C24 Si1 P1 106.2(6) . . ?
C24 Si1 C26 111.2(9) . . ?
C24 Si1 C25 110.8(10) . . ?
C26 Si1 P1 102.9(6) . . ?
C26 Si1 C25 106.1(8) . . ?
C25 Si1 P1 119.3(6) . . ?
P1 N1 U1 160.1(6) . . ?
Si2 N2 U1 170.8(7) . . ?
C2 C3 U1 74.2(7) . . ?
C2 C3 C4 108.2(11) . . ?
C2 C3 C8 124.4(12) . . ?
C4 C3 U1 74.5(7) . . ?
C4 C3 C8 126.7(12) . . ?
C8 C3 U1 124.6(8) . . ?
C3 C2 U1 76.3(7) . . ?
C3 C2 C1 107.5(11) . . ?
C3 C2 C7 124.9(12) . . ?
C1 C2 U1 74.4(7) . . ?
C1 C2 C7 126.8(12) . . ?
C7 C2 U1 123.4(9) . . ?
C3 C4 U1 75.9(7) . . ?
C3 C4 C5 108.2(11) . . ?
C3 C4 C9 128.6(12) . . ?
C5 C4 U1 74.9(7) . . ?
C5 C4 C9 122.7(12) . . ?
C9 C4 U1 121.7(8) . . ?
C2 C1 U1 75.2(7) . . ?
C2 C1 C6 124.3(12) . . ?
C5 C1 U1 75.7(7) . . ?
C5 C1 C2 107.7(11) . . ?
C5 C1 C6 127.9(12) . . ?
C6 C1 U1 118.0(8) . . ?
C4 C5 U1 75.4(7) . . ?
C4 C5 C10 126.0(12) . . ?
C1 C5 U1 74.7(7) . . ?
C1 C5 C4 108.3(11) . . ?
C1 C5 C10 125.4(12) . . ?
C10 C5 U1 121.4(8) . . ?
C12 C13 U1 75.2(7) . . ?
C12 C13 C18 125.6(12) . . ?
C14 C13 U1 71.8(7) . . ?
C14 C13 C12 107.6(11) . . ?
C14 C13 C18 125.7(12) . . ?
C18 C13 U1 128.3(8) . . ?
C13 C12 U1 75.7(7) . . ?
C13 C12 C11 108.5(11) . . ?
C13 C12 C17 127.6(12) . . ?
C11 C12 U1 73.3(7) . . ?
C11 C12 C17 123.8(12) . . ?
C17 C12 U1 120.2(9) . . ?
C12 C11 U1 77.0(7) . . ?
C12 C11 C16 123.7(12) . . ?
C15 C11 U1 73.1(7) . . ?
C15 C11 C12 106.5(11) . . ?
C15 C11 C16 129.3(12) . . ?
C16 C11 U1 121.8(8) . . ?
C11 C15 U1 76.9(7) . . ?
C11 C15 C20 125.8(12) . . ?
C14 C15 U1 75.6(7) . . ?
C14 C15 C11 108.8(11) . . ?
C14 C15 C20 125.0(12) . . ?
C20 C15 U1 120.1(8) . . ?
C13 C14 U1 78.8(7) . . ?
C13 C14 C19 126.1(12) . . ?
C15 C14 U1 74.6(7) . . ?
C15 C14 C13 108.6(11) . . ?
C15 C14 C19 125.2(12) . . ?
C19 C14 U1 117.1(8) . . ?
C30 C31 C32 124.6(14) . . ?
C28 C27 P1 117.5(11) . . ?
C28 C27 C32 121.6(13) . . ?
C32 C27 P1 120.2(10) . . ?
C27 C28 C33 122.1(15) . . ?
C29 C28 C27 118.7(15) . . ?
C29 C28 C33 119.1(14) . . ?
C31 C30 C34 120.1(17) . . ?
C29 C30 C31 118.0(14) . . ?
C29 C30 C34 121.9(15) . . ?
C30 C29 C28 123.7(14) . . ?
C31 C32 C27 112.5(12) . . ?
C35 C32 C31 123.3(13) . . ?
C35 C32 C27 121.5(13) . . ?

loop_
_geom_bond_atom_site_label_1
_geom_bond_atom_site_label_2
_geom_bond_distance
_geom_bond_site_symmetry_2
_geom_bond_publ_flag
U1 N1 2.001(10) . ?
U1 N2 1.952(10) . ?
U1 C3 2.789(11) . ?
U1 C2 2.763(12) . ?
U1 C4 2.771(12) . ?
U1 C1 2.752(12) . ?
U1 C5 2.764(12) . ?
U1 C13 2.826(11) . ?
U1 C12 2.820(13) . ?
U1 C11 2.771(12) . ?
U1 C15 2.723(12) . ?
U1 C14 2.736(12) . ?
P1 Si1 2.266(5) . ?
P1 N1 1.667(11) . ?
P1 C27 1.850(14) . ?
Si2 N2 1.753(11) . ?
Si2 C21 1.864(15) . ?
Si2 C23 1.865(16) . ?
Si2 C22 1.875(15) . ?
Si1 C24 1.850(18) . ?
Si1 C26 1.852(17) . ?
Si1 C25 1.876(17) . ?
C3 C2 1.415(17) . ?
C3 C4 1.419(18) . ?
C3 C8 1.522(17) . ?
C2 C1 1.446(18) . ?
C2 C7 1.497(18) . ?
C4 C5 1.420(17) . ?
C4 C9 1.492(18) . ?
C1 C5 1.410(18) . ?
C1 C6 1.490(17) . ?
C5 C10 1.504(19) . ?
C13 C12 1.418(18) . ?
C13 C14 1.415(18) . ?
C13 C18 1.495(17) . ?
C12 C11 1.435(18) . ?
C12 C17 1.502(18) . ?
C11 C15 1.423(17) . ?
C11 C16 1.504(18) . ?
C15 C14 1.407(18) . ?
C15 C20 1.502(18) . ?
C14 C19 1.508(18) . ?
C31 C30 1.41(2) . ?
C31 C32 1.432(19) . ?
C27 C28 1.418(19) . ?
C27 C32 1.495(19) . ?
C28 C33 1.51(2) . ?
C28 C29 1.38(2) . ?
C30 C29 1.37(3) . ?
C30 C34 1.50(2) . ?
C35 C32 1.406(19) . ?
